data_1566077
loop_
_publ_author_name
'Chen, Xuan-Wen'
'Chu, Ke-Shan'
'Wei, Rong-Jing'
'Qiu, Zhen-Lin'
'Tang, Chun'
'Tan, Yuan-Zhi'

_publ_section_title
;
 Phenylene segments of zigzag carbon nanotubes synthesized by
 metal-mediated dimerization
;
_journal_name_full 'Chemical Science'
_journal_paper_doi 10.1039/D1SC05459G
_journal_year 2022
_chemical_formula_moiety '2(C S2), C68 H44, C60'
_chemical_formula_sum 'C130 H44 S4'
_chemical_formula_weight 1733.89
_space_group_crystal_system monoclinic
_space_group_IT_number 14
_space_group_name_Hall '-P 2ybc'
_space_group_name_H-M_alt 'P 1 21/c 1'
_atom_sites_solution_hydrogens geom
_atom_sites_solution_primary dual
_audit_creation_date 2021-08-20
_audit_creation_method
;
Olex2 1.2
(compiled 2018.05.29 svn.r3508 for OlexSys, GUI svn.r5506)
;
_audit_update_record
;
2021-12-06 deposited with the CCDC.	2022-01-07 downloaded from the CCDC.
;
_cell_angle_alpha 90
_cell_angle_beta 100.313(2)
_cell_angle_gamma 90
_cell_formula_units_Z 2
_cell_length_a 11.9720(2)
_cell_length_b 21.5606(4)
_cell_length_c 15.2604(3)
_cell_measurement_reflns_used 8441
_cell_measurement_temperature 99.8(7)
_cell_measurement_theta_max 74.9630
_cell_measurement_theta_min 4.0680
_cell_volume 3875.43(13)
_computing_cell_refinement 'CrysAlisPro 1.171.41.110a (Rigaku OD, 2021)'
_computing_data_collection 'CrysAlisPro 1.171.41.110a (Rigaku OD, 2021)'
_computing_data_reduction 'CrysAlisPro 1.171.41.110a (Rigaku OD, 2021)'
_computing_molecular_graphics 'Olex2 (Dolomanov et al., 2009)'
_computing_publication_material 'Olex2 (Dolomanov et al., 2009)'
_computing_structure_refinement 'ShelXL (Sheldrick, 2015)'
_computing_structure_solution 'ShelXT (Sheldrick, 2015)'
_diffrn_ambient_environment N~2~
_diffrn_ambient_temperature 99.8(7)
_diffrn_detector 'Hybrid Pixel Array Detector'
_diffrn_detector_area_resol_mean 10.0000
_diffrn_detector_type HyPix
_diffrn_measured_fraction_theta_full 0.988
_diffrn_measured_fraction_theta_max 0.992
_diffrn_measurement_details
;
List of Runs (angles in degrees, time in seconds):

  # Type    Start    End  Width  t~exp~   \w     \q     \k     \f   Frames
#--------------------------------------------------------------------------
  1  \w    -79.00  33.00   1.00    1.51    --  -42.72  92.00-172.00  112
  2  \w      3.00  46.00   1.00    1.51    --   42.72 -92.00  75.00   43
  3  \w   -128.00-101.00   1.00    6.02    --  -96.00 -92.00  75.00   27
  4  \w    -52.00 -25.00   1.00    6.02    --  -96.00  92.00-172.00   27
  5  \w     37.00 108.00   1.00    6.02    --  109.46 -92.00  75.00   71
  6  \w    102.00 152.00   1.00    6.02    --  109.46  92.00-172.00   50
  7  \w   -118.00 -83.00   1.00    1.51    --  -42.72-125.00-180.00   35
  8  \w   -114.00 -84.00   1.00    1.51    --  -42.72-125.00-150.00   30
  9  \w    -24.00  17.00   1.00    1.51    --  -42.72  19.00 -60.00   41
 10  \w   -100.00 -70.00   1.00    1.51    --  -42.72-125.00-120.00   30
 11  \w     10.00  41.00   1.00    1.51    --   42.72  89.00 -43.27   31
 12  \w    -90.00 -25.00   1.00    6.02    --  -96.00 125.00-180.00   65
 13  \w   -107.00 -67.00   1.00    6.02    --  -96.00 -77.00 120.00   40
 14  \w    -51.00 -19.00   1.00    6.02    --  -96.00  45.00   0.00   32
 15  \w   -170.00-142.00   1.00    6.02    --  -96.00 -77.00 120.00   28
 16  \w    -51.00 -19.00   1.00    6.02    --  -96.00  45.00 -60.00   32
 17  \w    -51.00 -26.00   1.00    6.02    --  -96.00  45.00  60.00   25
 18  \w    -71.00 -33.00   1.00    6.02    --  -96.00  61.00 -30.00   38
 19  \w    -50.00 -19.00   1.00    6.02    --  -96.00  45.00 120.00   31
 20  \w    -51.00 -19.00   1.00    6.02    --  -96.00  45.00 150.00   32
 21  \w    -71.00 -35.00   1.00    6.02    --  -96.00  61.00  30.00   36
 22  \w    -50.00 -25.00   1.00    6.02    --  -96.00  45.00-180.00   25
 23  \w    -50.00 -20.00   1.00    6.02    --  -96.00  45.00  30.00   30
 24  \w    -59.00 -21.00   1.00    6.02    --  -96.00  61.00-180.00   38
 25  \w     35.00  75.00   1.00    6.02    --  109.46 -77.00 120.00   40
 26  \w     36.00 104.00   1.00    6.02    --  109.46 -77.00-120.00   68
 27  \w     71.00 113.00   1.00    6.02    --  109.46-125.00-120.00   42
 28  \w    131.00 172.00   1.00    6.02    --  109.46  45.00  90.00   41
 29  \w     98.00 128.00   1.00    6.02    --  109.46  45.00  90.00   30
 30  \w     78.00 105.00   1.00    6.02    --  109.46 -77.00 120.00   27
;
_diffrn_measurement_device 'four-circle diffractometer'
_diffrn_measurement_device_type 'XtaLAB Synergy, Dualflex, HyPix'
_diffrn_measurement_method '\w scans'
_diffrn_orient_matrix_type 'CrysAlisPro convention (1999,Acta A55,543-557)'
_diffrn_orient_matrix_UB_11 -0.0299792000
_diffrn_orient_matrix_UB_12 -0.0437986000
_diffrn_orient_matrix_UB_13 -0.0805956000
_diffrn_orient_matrix_UB_21 0.0411660000
_diffrn_orient_matrix_UB_22 0.0492058000
_diffrn_orient_matrix_UB_23 -0.0601397000
_diffrn_orient_matrix_UB_31 0.1204616000
_diffrn_orient_matrix_UB_32 -0.0276728000
_diffrn_orient_matrix_UB_33 0.0204950000
_diffrn_radiation_monochromator mirror
_diffrn_radiation_probe x-ray
_diffrn_radiation_type CuK\a
_diffrn_radiation_wavelength 1.54184
_diffrn_reflns_av_R_equivalents 0.0493
_diffrn_reflns_av_unetI/netI 0.0461
_diffrn_reflns_Laue_measured_fraction_full 0.988
_diffrn_reflns_Laue_measured_fraction_max 0.992
_diffrn_reflns_limit_h_max 14
_diffrn_reflns_limit_h_min -13
_diffrn_reflns_limit_k_max 22
_diffrn_reflns_limit_k_min -25
_diffrn_reflns_limit_l_max 18
_diffrn_reflns_limit_l_min -18
_diffrn_reflns_number 25631
_diffrn_reflns_point_group_measured_fraction_full 0.988
_diffrn_reflns_point_group_measured_fraction_max 0.992
_diffrn_reflns_theta_full 67.684
_diffrn_reflns_theta_max 67.477
_diffrn_reflns_theta_min 3.587
_diffrn_source 'micro-focus sealed X-ray tube'
_diffrn_source_type 'PhotonJet (Cu) X-ray Source'
_exptl_absorpt_coefficient_mu 1.631
_exptl_absorpt_correction_T_max 1.00000
_exptl_absorpt_correction_T_min 0.78649
_exptl_absorpt_correction_type multi-scan
_exptl_absorpt_process_details
;
CrysAlisPro 1.171.41.110a (Rigaku Oxford Diffraction, 2021)
Empirical absorption correction using spherical harmonics,
implemented in SCALE3 ABSPACK scaling algorithm.
;
_exptl_crystal_colour black
_exptl_crystal_colour_primary black
_exptl_crystal_density_diffrn 1.486
_exptl_crystal_description block
_exptl_crystal_F_000 1776
_exptl_crystal_size_max 0.05
_exptl_crystal_size_mid 0.02
_exptl_crystal_size_min 0.01
_refine_diff_density_max 0.620
_refine_diff_density_min -0.618
_refine_diff_density_rms 0.051
_refine_ls_extinction_method none
_refine_ls_goodness_of_fit_ref 1.039
_refine_ls_hydrogen_treatment constr
_refine_ls_matrix_type full
_refine_ls_number_parameters 604
_refine_ls_number_reflns 6934
_refine_ls_number_restraints 0
_refine_ls_restrained_S_all 1.039
_refine_ls_R_factor_all 0.0617
_refine_ls_R_factor_gt 0.0485
_refine_ls_shift/su_max 0.000
_refine_ls_shift/su_mean 0.000
_refine_ls_structure_factor_coef Fsqd
_refine_ls_weighting_details 'w=1/[\s^2^(Fo^2^)+(0.0568P)^2^+2.3071P] where P=(Fo^2^+2Fc^2^)/3'
_refine_ls_weighting_scheme calc
_refine_ls_wR_factor_gt 0.1184
_refine_ls_wR_factor_ref 0.1261
_reflns_Friedel_coverage 0.000
_reflns_number_gt 5652
_reflns_number_total 6934
_reflns_threshold_expression 'I > 2\s(I)'
_cod_data_source_file d1sc05459g2.cif
_cod_data_source_block CN2P8PC60
_cod_database_code 1566077
_shelxl_version_number 2014-3
_shelx_space_group_comment
;
The symmetry employed for this shelxl refinement is uniquely defined
by the following loop, which should always be used as a source of
symmetry information in preference to the above space-group names.
They are only intended as comments.
;
_shelx_estimated_absorpt_t_max 0.984
_shelx_estimated_absorpt_t_min 0.923
_diffrn_oxdiff_digest_frames
;
0104ed196779a61e65aa7979ebe1f348e701197f414
;
_reflns_odcompleteness_completeness 99.87
_reflns_odcompleteness_iscentric 1
_reflns_odcompleteness_theta 66.97
_olex2_refinement_description
;
1. Fixed Uiso
 At 1.2 times of:
  All C(H) groups
2.a Aromatic/amide H refined with riding coordinates:
 C00A(H00A), C00B(H00B), C00D(H00D), C00E(H00E), C00F(H00F), C00G(H00G),
 C00I(H00I), C00J(H00J), C00L(H00L), C00M(H00M), C00N(H00N), C00O(H00O),
 C00Q(H00Q), C00R(H00R), C00T(H00T), C00U(H00U), C00V(H00V), C00W(H00W),
 C00X(H00X), C00Y(H00Y), C00Z(H00Z), C010(H010)
;
_olex2_submission_special_instructions 'No special instructions were received'
_oxdiff_exptl_absorpt_empirical_details
;
Empirical correction (ABSPACK) includes:
- Absorption correction using spherical harmonics
- Frame scaling
;
_oxdiff_exptl_absorpt_empirical_full_max 1.388
_oxdiff_exptl_absorpt_empirical_full_min 0.662

loop_
_space_group_symop_operation_xyz
'x, y, z'
'-x, y+1/2, -z+1/2'
'-x, -y, -z'
'x, -y-1/2, z-1/2'

loop_
_atom_site_label
_atom_site_type_symbol
_atom_site_fract_x
_atom_site_fract_y
_atom_site_fract_z
_atom_site_U_iso_or_equiv
_atom_site_adp_type
_atom_site_occupancy
_atom_site_site_symmetry_order
_atom_site_calc_flag
_atom_site_refinement_flags_posn
_atom_site_refinement_flags_adp
_atom_site_refinement_flags_occupancy
_atom_site_disorder_assembly
_atom_site_disorder_group
S001 S 0.23402(7) 0.51211(4) 0.12107(5) 0.0583(2) Uani 1 1 d . . . . .
S002 S 0.12129(12) 0.49159(4) -0.07315(5) 0.0852(4) Uani 1 1 d . . . . .
C003 C 0.41519(16) 0.65612(9) 0.25572(14) 0.0221(4) Uani 1 1 d . . . . .
C004 C 0.45751(16) 0.32005(9) 0.28846(14) 0.0227(4) Uani 1 1 d . . . . .
C005 C 0.49763(16) 0.37605(9) 0.24678(14) 0.0221(4) Uani 1 1 d . . . . .
C006 C 0.24956(17) 0.19763(8) 0.40994(13) 0.0222(4) Uani 1 1 d . . . . .
C007 C -0.01630(17) 0.17393(8) 0.55875(14) 0.0228(4) Uani 1 1 d . . . . .
C008 C 0.54127(16) 0.48703(9) 0.15924(14) 0.0234(4) Uani 1 1 d . . . . .
C009 C 0.49585(16) 0.48860(9) 0.23876(14) 0.0221(4) Uani 1 1 d . . . . .
C00A C -0.21623(17) 0.18609(9) 0.56368(14) 0.0241(4) Uani 1 1 d . . . . .
H00A H -0.2932 0.1797 0.5368 0.029 Uiso 1 1 calc R . . . .
C00B C 0.35826(16) 0.71235(9) 0.37800(14) 0.0227(4) Uani 1 1 d . . . . .
H00B H 0.3670 0.7200 0.4402 0.027 Uiso 1 1 calc R . . . .
C00C C 0.27715(16) 0.74567(8) 0.31864(13) 0.0218(4) Uani 1 1 d . . . . .
C00D C 0.40914(16) 0.27248(9) 0.42023(14) 0.0233(4) Uani 1 1 d . . . . .
H00D H 0.4187 0.2702 0.4833 0.028 Uiso 1 1 calc R . . . .
C00E C 0.05055(17) 0.18251(9) 0.41392(14) 0.0244(4) Uani 1 1 d . . . . .
H00E H -0.0260 0.1821 0.3835 0.029 Uiso 1 1 calc R . . . .
C00F C 0.33036(16) 0.23201(9) 0.27605(13) 0.0229(4) Uani 1 1 d . . . . .
H00F H 0.2851 0.2023 0.2398 0.027 Uiso 1 1 calc R . . . .
C00G C 0.18923(17) 0.16158(9) 0.54455(14) 0.0241(4) Uani 1 1 d . . . . .
H00G H 0.2082 0.1468 0.6040 0.029 Uiso 1 1 calc R . . . .
C00H C -0.19107(17) 0.21719(8) 0.64555(13) 0.0221(4) Uani 1 1 d . . . . .
C00I C 0.00800(17) 0.19894(9) 0.64475(14) 0.0234(4) Uani 1 1 d . . . . .
H00I H 0.0846 0.2014 0.6746 0.028 Uiso 1 1 calc R . . . .
C00J C 0.47637(16) 0.43276(9) 0.28130(14) 0.0228(4) Uani 1 1 d . . . . .
H00J H 0.4477 0.4343 0.3354 0.027 Uiso 1 1 calc R . . . .
C00K C 0.46807(16) 0.60013(9) 0.22450(14) 0.0227(4) Uani 1 1 d . . . . .
C00L C 0.42575(16) 0.66839(9) 0.34682(14) 0.0230(4) Uani 1 1 d . . . . .
H00L H 0.4802 0.6462 0.3880 0.028 Uiso 1 1 calc R . . . .
C00M C 0.51325(17) 0.59826(9) 0.14444(14) 0.0248(4) Uani 1 1 d . . . . .
H00M H 0.5173 0.6354 0.1116 0.030 Uiso 1 1 calc R . . . .
C00N C 0.27310(16) 0.73703(9) 0.22755(14) 0.0227(4) Uani 1 1 d . . . . .
H00N H 0.2229 0.7615 0.1862 0.027 Uiso 1 1 calc R . . . .
C00O C 0.54541(16) 0.37452(9) 0.16794(14) 0.0250(4) Uani 1 1 d . . . . .
H00O H 0.5614 0.3357 0.1435 0.030 Uiso 1 1 calc R . . . .
C00P C 0.33385(16) 0.23165(8) 0.36799(13) 0.0216(4) Uani 1 1 d . . . . .
C00Q C 0.56887(17) 0.42831(9) 0.12649(14) 0.0258(4) Uani 1 1 d . . . . .
H00Q H 0.6039 0.4262 0.0754 0.031 Uiso 1 1 calc R . . . .
C00R C 0.27485(17) 0.17570(9) 0.49762(14) 0.0236(4) Uani 1 1 d . . . . .
H00R H 0.3519 0.1704 0.5253 0.028 Uiso 1 1 calc R . . . .
C00S C 0.07490(17) 0.16889(8) 0.50531(14) 0.0232(4) Uani 1 1 d . . . . .
C00T C 0.13675(17) 0.19648(9) 0.36777(14) 0.0240(4) Uani 1 1 d . . . . .
H00T H 0.1184 0.2055 0.3059 0.029 Uiso 1 1 calc R . . . .
C00U C 0.46950(16) 0.31585(9) 0.38129(14) 0.0238(4) Uani 1 1 d . . . . .
H00U H 0.5198 0.3432 0.4179 0.029 Uiso 1 1 calc R . . . .
C00V C 0.39193(16) 0.27510(9) 0.23698(14) 0.0236(4) Uani 1 1 d . . . . .
H00V H 0.3895 0.2741 0.1744 0.028 Uiso 1 1 calc R . . . .
C00W C -0.13079(17) 0.16459(9) 0.52152(14) 0.0244(4) Uani 1 1 d . . . . .
H00W H -0.1500 0.1432 0.4665 0.029 Uiso 1 1 calc R . . . .
C00X C 0.55105(17) 0.54371(9) 0.11388(14) 0.0256(4) Uani 1 1 d . . . . .
H00X H 0.5841 0.5439 0.0618 0.031 Uiso 1 1 calc R . . . .
C00Y C -0.07736(17) 0.22002(9) 0.68681(14) 0.0231(4) Uani 1 1 d . . . . .
H00Y H -0.0584 0.2368 0.7451 0.028 Uiso 1 1 calc R . . . .
C00Z C 0.46306(16) 0.54601(9) 0.27084(14) 0.0228(4) Uani 1 1 d . . . . .
H00Z H 0.4368 0.5472 0.3260 0.027 Uiso 1 1 calc R . . . .
C010 C 0.34148(17) 0.69315(9) 0.19654(14) 0.0239(4) Uani 1 1 d . . . . .
H010 H 0.3380 0.6883 0.1342 0.029 Uiso 1 1 calc R . . . .
C011 C 0.0347(2) 0.66343(9) 0.50731(16) 0.0353(5) Uani 1 1 d . . . . .
C012 C 0.1267(2) 0.64516(10) 0.46989(17) 0.0365(5) Uani 1 1 d . . . . .
C013 C -0.2159(2) 0.40188(10) 0.38833(17) 0.0377(6) Uani 1 1 d . . . . .
C014 C 0.0001(2) 0.61328(11) 0.33233(17) 0.0406(6) Uani 1 1 d . . . . .
C015 C 0.1764(2) 0.50179(10) 0.02330(18) 0.0394(6) Uani 1 1 d . . . . .
C016 C -0.1198(2) 0.38339(10) 0.34938(17) 0.0391(6) Uani 1 1 d . . . . .
C017 C -0.0308(2) 0.35138(10) 0.40019(17) 0.0376(5) Uani 1 1 d . . . . .
C018 C -0.0965(2) 0.43206(11) 0.28914(16) 0.0385(6) Uani 1 1 d . . . . .
C019 C 0.1534(2) 0.36136(10) 0.4818(2) 0.0417(6) Uani 1 1 d . . . . .
C01A C -0.21986(19) 0.38822(10) 0.47704(18) 0.0376(6) Uani 1 1 d . . . . .
C01B C -0.26034(19) 0.43430(11) 0.53269(18) 0.0396(6) Uani 1 1 d . . . . .
C01C C 0.0144(2) 0.44658(11) 0.28307(16) 0.0410(6) Uani 1 1 d . . . . .
C01D C -0.1872(2) 0.58830(11) 0.34195(18) 0.0426(6) Uani 1 1 d . . . . .
C01E C -0.0962(2) 0.63232(10) 0.37121(18) 0.0411(6) Uani 1 1 d . . . . .
C01F C -0.0794(2) 0.65697(10) 0.45743(18) 0.0384(6) Uani 1 1 d . . . . .
C01G C -0.29521(19) 0.49262(12) 0.4979(2) 0.0417(6) Uani 1 1 d . . . . .
C01H C -0.2525(2) 0.46207(12) 0.35259(18) 0.0418(6) Uani 1 1 d . . . . .
C01I C 0.1921(2) 0.57018(12) 0.37936(18) 0.0428(6) Uani 1 1 d . . . . .
C01J C 0.1089(2) 0.61968(11) 0.38043(17) 0.0395(6) Uani 1 1 d . . . . .
C01K C -0.2576(2) 0.57095(12) 0.4011(2) 0.0460(7) Uani 1 1 d . . . . .
C01L C 0.2638(2) 0.45202(12) 0.4494(2) 0.0440(6) Uani 1 1 d . . . . .
C01M C 0.1074(2) 0.41339(12) 0.33622(18) 0.0433(6) Uani 1 1 d . . . . .
C01N C 0.1988(2) 0.45719(12) 0.36526(19) 0.0434(6) Uani 1 1 d . . . . .
C01O C 0.0854(2) 0.36657(10) 0.39364(18) 0.0396(6) Uani 1 1 d . . . . .
C01P C 0.2412(2) 0.40325(11) 0.5097(2) 0.0431(6) Uani 1 1 d . . . . .
C01Q C -0.0315(2) 0.55763(11) 0.28030(16) 0.0433(6) Uani 1 1 d . . . . .
C01R C -0.1471(2) 0.54255(11) 0.28659(17) 0.0431(6) Uani 1 1 d . . . . .
C01S C 0.0477(2) 0.51092(12) 0.27889(16) 0.0428(6) Uani 1 1 d . . . . .
C01T C -0.1791(2) 0.48054(11) 0.29147(17) 0.0409(6) Uani 1 1 d . . . . .
C01U C -0.29114(19) 0.50603(12) 0.40611(19) 0.0420(6) Uani 1 1 d . . . . .
C01V C 0.1618(2) 0.51702(12) 0.32949(19) 0.0450(6) Uani 1 1 d . . . . .

loop_
_atom_site_aniso_label
_atom_site_aniso_U_11
_atom_site_aniso_U_22
_atom_site_aniso_U_33
_atom_site_aniso_U_23
_atom_site_aniso_U_13
_atom_site_aniso_U_12
S001 0.0531(4) 0.0704(5) 0.0433(4) -0.0040(3) -0.0129(3) -0.0049(3)
S002 0.1616(10) 0.0507(5) 0.0325(4) -0.0004(3) -0.0117(5) -0.0155(5)
C003 0.0198(9) 0.0179(9) 0.0289(11) -0.0015(8) 0.0052(8) -0.0039(7)
C004 0.0190(9) 0.0200(9) 0.0292(11) 0.0003(8) 0.0047(8) 0.0041(7)
C005 0.0175(9) 0.0219(10) 0.0257(10) 0.0014(8) 0.0006(7) 0.0022(7)
C006 0.0253(10) 0.0174(9) 0.0244(10) -0.0026(7) 0.0051(8) 0.0020(7)
C007 0.0265(10) 0.0144(9) 0.0280(11) 0.0021(7) 0.0059(8) -0.0011(7)
C008 0.0190(9) 0.0235(10) 0.0276(11) 0.0000(8) 0.0037(8) 0.0006(7)
C009 0.0172(9) 0.0223(10) 0.0259(10) 0.0005(8) 0.0018(8) 0.0005(7)
C00A 0.0237(10) 0.0199(9) 0.0280(11) 0.0003(8) 0.0029(8) -0.0029(7)
C00B 0.0237(10) 0.0197(9) 0.0241(10) -0.0011(8) 0.0030(8) -0.0050(7)
C00C 0.0227(10) 0.0165(9) 0.0260(10) 0.0008(7) 0.0036(8) -0.0042(7)
C00D 0.0235(10) 0.0227(10) 0.0226(10) 0.0001(8) 0.0013(8) 0.0031(7)
C00E 0.0233(10) 0.0214(10) 0.0276(11) -0.0023(8) 0.0023(8) 0.0003(8)
C00F 0.0236(10) 0.0198(9) 0.0247(10) -0.0035(7) 0.0031(8) 0.0011(7)
C00G 0.0280(10) 0.0191(9) 0.0245(11) 0.0017(8) 0.0027(8) 0.0024(8)
C00H 0.0259(10) 0.0150(9) 0.0257(10) 0.0029(7) 0.0056(8) -0.0031(7)
C00I 0.0250(10) 0.0197(9) 0.0248(10) 0.0028(8) 0.0027(8) 0.0006(7)
C00J 0.0202(9) 0.0238(10) 0.0241(10) 0.0002(8) 0.0032(8) 0.0000(7)
C00K 0.0187(9) 0.0200(9) 0.0283(11) -0.0015(8) 0.0018(8) -0.0019(7)
C00L 0.0224(10) 0.0204(9) 0.0247(11) 0.0012(8) -0.0001(8) -0.0021(7)
C00M 0.0248(10) 0.0216(10) 0.0280(11) 0.0016(8) 0.0050(8) -0.0029(8)
C00N 0.0242(10) 0.0178(9) 0.0260(11) 0.0041(7) 0.0041(8) 0.0003(7)
C00O 0.0226(10) 0.0220(10) 0.0303(11) -0.0028(8) 0.0044(8) 0.0034(8)
C00P 0.0199(9) 0.0179(9) 0.0261(11) 0.0010(7) 0.0022(8) 0.0040(7)
C00Q 0.0240(10) 0.0262(10) 0.0282(11) 0.0005(8) 0.0075(8) 0.0036(8)
C00R 0.0224(10) 0.0214(9) 0.0262(11) -0.0007(8) 0.0016(8) 0.0023(7)
C00S 0.0291(10) 0.0135(9) 0.0271(11) -0.0012(7) 0.0049(8) -0.0003(7)
C00T 0.0285(10) 0.0206(9) 0.0225(10) -0.0026(8) 0.0037(8) 0.0003(8)
C00U 0.0208(9) 0.0204(9) 0.0288(11) -0.0019(8) 0.0007(8) -0.0006(7)
C00V 0.0237(10) 0.0237(10) 0.0237(10) -0.0004(8) 0.0047(8) 0.0045(8)
C00W 0.0287(10) 0.0185(9) 0.0257(11) -0.0017(8) 0.0043(8) -0.0047(8)
C00X 0.0250(10) 0.0244(10) 0.0288(11) 0.0005(8) 0.0091(8) -0.0014(8)
C00Y 0.0280(10) 0.0186(9) 0.0223(10) 0.0011(7) 0.0032(8) -0.0021(7)
C00Z 0.0214(9) 0.0217(10) 0.0248(10) -0.0013(8) 0.0029(8) -0.0008(7)
C010 0.0258(10) 0.0225(10) 0.0236(10) 0.0006(8) 0.0052(8) -0.0032(8)
C011 0.0506(14) 0.0122(9) 0.0417(14) 0.0009(9) 0.0043(11) -0.0045(9)
C012 0.0429(13) 0.0209(10) 0.0450(14) 0.0028(9) 0.0057(11) -0.0133(9)
C013 0.0323(12) 0.0307(12) 0.0455(15) -0.0055(10) -0.0058(10) -0.0159(9)
C014 0.0595(16) 0.0254(11) 0.0350(13) 0.0107(9) 0.0031(11) -0.0062(10)
C015 0.0477(14) 0.0278(11) 0.0436(15) 0.0007(10) 0.0104(11) 0.0000(10)
C016 0.0513(14) 0.0259(11) 0.0362(13) -0.0105(9) -0.0028(11) -0.0138(10)
C017 0.0532(14) 0.0187(10) 0.0396(14) -0.0090(9) 0.0049(11) -0.0067(9)
C018 0.0550(15) 0.0299(12) 0.0268(12) -0.0070(9) -0.0028(10) -0.0086(10)
C019 0.0397(13) 0.0219(11) 0.0641(18) 0.0003(11) 0.0112(12) 0.0124(9)
C01A 0.0300(12) 0.0304(12) 0.0510(15) -0.0009(10) 0.0032(10) -0.0159(9)
C01B 0.0263(11) 0.0402(13) 0.0539(16) 0.0008(11) 0.0117(10) -0.0120(9)
C01C 0.0576(16) 0.0384(13) 0.0275(12) -0.0086(10) 0.0095(11) -0.0053(11)
C01D 0.0427(14) 0.0305(12) 0.0464(15) 0.0133(11) -0.0137(11) 0.0076(10)
C01E 0.0499(14) 0.0224(11) 0.0446(15) 0.0143(10) -0.0087(11) 0.0037(10)
C01F 0.0474(14) 0.0160(10) 0.0495(15) 0.0062(9) 0.0021(11) 0.0079(9)
C01G 0.0183(10) 0.0459(14) 0.0608(17) 0.0026(12) 0.0069(10) -0.0027(9)
C01H 0.0282(12) 0.0424(14) 0.0465(15) 0.0014(11) -0.0153(10) -0.0095(10)
C01I 0.0430(14) 0.0419(14) 0.0479(16) 0.0029(11) 0.0204(12) -0.0149(11)
C01J 0.0544(15) 0.0273(11) 0.0379(14) 0.0091(10) 0.0115(11) -0.0130(10)
C01K 0.0266(12) 0.0405(14) 0.0635(18) 0.0080(12) -0.0120(11) 0.0111(10)
C01L 0.0270(12) 0.0413(14) 0.0681(19) -0.0019(12) 0.0201(12) 0.0076(10)
C01M 0.0537(15) 0.0365(13) 0.0436(15) -0.0121(11) 0.0188(12) 0.0047(11)
C01N 0.0405(14) 0.0437(14) 0.0521(16) -0.0061(12) 0.0245(12) 0.0019(11)
C01O 0.0493(14) 0.0245(11) 0.0468(15) -0.0090(10) 0.0136(12) 0.0043(10)
C01P 0.0291(12) 0.0347(13) 0.0643(18) 0.0005(12) 0.0049(11) 0.0131(10)
C01Q 0.0672(17) 0.0346(13) 0.0253(12) 0.0088(10) 0.0005(11) -0.0084(12)
C01R 0.0538(15) 0.0375(13) 0.0298(13) 0.0074(10) -0.0144(11) -0.0018(11)
C01S 0.0625(17) 0.0428(14) 0.0261(12) -0.0001(10) 0.0158(11) -0.0106(12)
C01T 0.0435(14) 0.0389(13) 0.0321(13) -0.0008(10) -0.0157(11) -0.0051(10)
C01U 0.0191(11) 0.0434(14) 0.0579(17) 0.0019(12) -0.0089(10) -0.0011(9)
C01V 0.0497(15) 0.0428(14) 0.0491(16) -0.0004(11) 0.0268(12) -0.0063(11)

loop_
_atom_type_symbol
_atom_type_description
_atom_type_scat_dispersion_real
_atom_type_scat_dispersion_imag
_atom_type_scat_source
C C 0.0181 0.0091 'International Tables Vol C Tables 4.2.6.8 and 6.1.1.4'
H H 0.0000 0.0000 'International Tables Vol C Tables 4.2.6.8 and 6.1.1.4'
S S 0.3331 0.5567 'International Tables Vol C Tables 4.2.6.8 and 6.1.1.4'

loop_
_geom_angle_atom_site_label_1
_geom_angle_atom_site_label_2
_geom_angle_atom_site_label_3
_geom_angle
_geom_angle_site_symmetry_1
_geom_angle_site_symmetry_3
_geom_angle_publ_flag
C00L C003 C00K 120.41(18) . . ?
C010 C003 C00K 121.04(19) . . ?
C010 C003 C00L 117.99(18) . . ?
C00U C004 C005 120.24(18) . . ?
C00V C004 C005 121.05(19) . . ?
C00V C004 C00U 117.98(18) . . ?
C00J C005 C004 117.62(19) . . ?
C00J C005 C00O 118.39(18) . . ?
C00O C005 C004 123.63(18) . . ?
C00R C006 C00P 122.16(18) . . ?
C00T C006 C00P 119.32(18) . . ?
C00T C006 C00R 117.58(19) . . ?
C00I C007 C00S 119.67(18) . . ?
C00I C007 C00W 117.35(19) . . ?
C00W C007 C00S 122.07(19) . . ?
C009 C008 C00Q 118.15(18) . . ?
C009 C008 C00X 118.35(18) . . ?
C00X C008 C00Q 123.4(2) . . ?
C00J C009 C008 119.71(18) . . ?
C00J C009 C00Z 120.70(19) . . ?
C00Z C009 C008 119.42(18) . . ?
C00H C00A H00A 119.5 . . ?
C00W C00A H00A 119.5 . . ?
C00W C00A C00H 121.08(18) . . ?
C00C C00B H00B 119.7 . . ?
C00L C00B H00B 119.7 . . ?
C00L C00B C00C 120.55(19) . . ?
C00B C00C C00H 119.00(18) . 3_566 ?
C00N C00C C00B 118.17(18) . . ?
C00N C00C C00H 122.44(17) . 3_566 ?
C00P C00D H00D 119.5 . . ?
C00U C00D H00D 119.5 . . ?
C00U C00D C00P 120.91(19) . . ?
C00S C00E H00E 119.7 . . ?
C00T C00E H00E 119.7 . . ?
C00T C00E C00S 120.69(19) . . ?
C00P C00F H00F 119.5 . . ?
C00V C00F H00F 119.5 . . ?
C00V C00F C00P 120.91(18) . . ?
C00R C00G H00G 119.6 . . ?
C00R C00G C00S 120.73(19) . . ?
C00S C00G H00G 119.6 . . ?
C00A C00H C00C 122.24(18) . 3_566 ?
C00Y C00H C00A 117.36(18) . . ?
C00Y C00H C00C 119.73(18) . 3_566 ?
C007 C00I H00I 119.4 . . ?
C00Y C00I C007 121.11(19) . . ?
C00Y C00I H00I 119.4 . . ?
C005 C00J C009 121.8(2) . . ?
C005 C00J H00J 119.1 . . ?
C009 C00J H00J 119.1 . . ?
C00M C00K C003 123.33(18) . . ?
C00Z C00K C003 117.84(18) . . ?
C00Z C00K C00M 118.51(18) . . ?
C003 C00L H00L 119.4 . . ?
C00B C00L C003 121.13(18) . . ?
C00B C00L H00L 119.4 . . ?
C00K C00M H00M 119.5 . . ?
C00X C00M C00K 121.04(18) . . ?
C00X C00M H00M 119.5 . . ?
C00C C00N H00N 119.6 . . ?
C010 C00N C00C 120.88(18) . . ?
C010 C00N H00N 119.6 . . ?
C005 C00O H00O 119.5 . . ?
C00Q C00O C005 121.09(18) . . ?
C00Q C00O H00O 119.5 . . ?
C00D C00P C006 118.90(18) . . ?
C00F C00P C006 122.44(17) . . ?
C00F C00P C00D 117.94(18) . . ?
C008 C00Q H00Q 119.7 . . ?
C00O C00Q C008 120.7(2) . . ?
C00O C00Q H00Q 119.7 . . ?
C006 C00R H00R 119.5 . . ?
C00G C00R C006 120.98(18) . . ?
C00G C00R H00R 119.5 . . ?
C00E C00S C007 119.33(18) . . ?
C00G C00S C007 122.25(19) . . ?
C00G C00S C00E 117.47(19) . . ?
C006 C00T H00T 119.3 . . ?
C00E C00T C006 121.38(19) . . ?
C00E C00T H00T 119.3 . . ?
C004 C00U H00U 119.6 . . ?
C00D C00U C004 120.83(18) . . ?
C00D C00U H00U 119.6 . . ?
C004 C00V H00V 119.6 . . ?
C00F C00V C004 120.79(19) . . ?
C00F C00V H00V 119.6 . . ?
C007 C00W H00W 119.5 . . ?
C00A C00W C007 120.99(19) . . ?
C00A C00W H00W 119.5 . . ?
C008 C00X H00X 119.6 . . ?
C00M C00X C008 120.8(2) . . ?
C00M C00X H00X 119.6 . . ?
C00H C00Y H00Y 119.3 . . ?
C00I C00Y C00H 121.37(19) . . ?
C00I C00Y H00Y 119.3 . . ?
C009 C00Z H00Z 119.1 . . ?
C00K C00Z C009 121.8(2) . . ?
C00K C00Z H00Z 119.1 . . ?
C003 C010 H010 119.6 . . ?
C00N C010 C003 120.84(19) . . ?
C00N C010 H010 119.6 . . ?
C012 C011 C017 120.2(2) . 3_566 ?
C012 C011 C01F 120.1(2) . . ?
C01F C011 C017 107.3(2) . 3_566 ?
C011 C012 C01A 120.0(2) . 3_566 ?
C011 C012 C01J 120.1(2) . . ?
C01A C012 C01J 107.9(2) 3_566 . ?
C016 C013 C01H 107.7(2) . . ?
C01A C013 C016 120.7(2) . . ?
C01A C013 C01H 119.7(2) . . ?
C01E C014 C01Q 108.0(2) . . ?
C01J C014 C01E 119.8(2) . . ?
C01J C014 C01Q 120.1(2) . . ?
S002 C015 S001 179.2(2) . . ?
C013 C016 C018 108.6(2) . . ?
C017 C016 C013 119.9(2) . . ?
C017 C016 C018 119.9(2) . . ?
C016 C017 C011 119.8(2) . 3_566 ?
C016 C017 C01O 120.1(2) . . ?
C01O C017 C011 108.3(2) . 3_566 ?
C01C C018 C016 120.0(2) . . ?
C01C C018 C01T 120.5(2) . . ?
C01T C018 C016 107.3(2) . . ?
C01O C019 C01F 108.0(2) . 3_566 ?
C01P C019 C01F 119.8(3) . 3_566 ?
C01P C019 C01O 120.1(2) . . ?
C013 C01A C012 119.4(2) . 3_566 ?
C013 C01A C01B 119.9(2) . . ?
C01B C01A C012 108.6(2) . 3_566 ?
C01G C01B C01A 120.2(2) . . ?
C01G C01B C01I 119.6(2) . 3_566 ?
C01I C01B C01A 107.8(2) 3_566 . ?
C018 C01C C01M 120.2(2) . . ?
C018 C01C C01S 119.6(2) . . ?
C01M C01C C01S 108.0(2) . . ?
C01K C01D C01E 118.9(3) . . ?
C01K C01D C01R 120.1(2) . . ?
C01R C01D C01E 108.5(2) . . ?
C014 C01E C01D 107.3(2) . . ?
C01F C01E C014 120.1(2) . . ?
C01F C01E C01D 120.7(3) . . ?
C011 C01F C019 108.5(2) . 3_566 ?
C01E C01F C011 119.7(2) . . ?
C01E C01F C019 119.8(2) . 3_566 ?
C01B C01G C01L 119.9(3) . 3_566 ?
C01B C01G C01U 119.3(2) . . ?
C01U C01G C01L 108.9(2) . 3_566 ?
C013 C01H C01T 108.2(2) . . ?
C01U C01H C013 120.2(3) . . ?
C01U C01H C01T 119.8(2) . . ?
C01B C01I C01J 108.2(2) 3_566 . ?
C01V C01I C01B 120.2(2) . 3_566 ?
C01V C01I C01J 119.8(2) . . ?
C012 C01J C01I 107.5(2) . . ?
C014 C01J C012 120.2(2) . . ?
C014 C01J C01I 120.0(2) . . ?
C01D C01K C01P 120.6(2) . 3_566 ?
C01D C01K C01U 119.7(3) . . ?
C01P C01K C01U 108.1(2) 3_566 . ?
C01G C01L C01P 107.6(3) 3_566 . ?
C01N C01L C01G 119.7(2) . 3_566 ?
C01N C01L C01P 120.6(2) . . ?
C01C C01M C01N 108.2(2) . . ?
C01O C01M C01C 119.9(2) . . ?
C01O C01M C01N 119.7(3) . . ?
C01L C01N C01M 120.0(2) . . ?
C01L C01N C01V 120.6(2) . . ?
C01V C01N C01M 107.6(2) . . ?
C019 C01O C017 107.8(2) . . ?
C01M C01O C017 119.9(2) . . ?
C01M C01O C019 120.2(2) . . ?
C019 C01P C01K 120.2(3) . 3_566 ?
C019 C01P C01L 119.4(3) . . ?
C01K C01P C01L 107.9(2) 3_566 . ?
C01R C01Q C014 108.1(2) . . ?
C01S C01Q C014 119.8(2) . . ?
C01S C01Q C01R 120.3(2) . . ?
C01D C01R C01Q 108.1(2) . . ?
C01T C01R C01D 120.2(3) . . ?
C01T C01R C01Q 119.7(2) . . ?
C01C C01S C01V 107.7(2) . . ?
C01Q C01S C01C 120.1(2) . . ?
C01Q C01S C01V 120.5(2) . . ?
C018 C01T C01H 108.3(2) . . ?
C01R C01T C018 119.8(2) . . ?
C01R C01T C01H 120.1(2) . . ?
C01G C01U C01K 107.5(2) . . ?
C01H C01U C01G 120.7(2) . . ?
C01H C01U C01K 120.1(3) . . ?
C01I C01V C01N 120.0(3) . . ?
C01I C01V C01S 119.7(2) . . ?
C01N C01V C01S 108.5(2) . . ?

loop_
_geom_bond_atom_site_label_1
_geom_bond_atom_site_label_2
_geom_bond_distance
_geom_bond_site_symmetry_2
_geom_bond_publ_flag
S001 C015 1.544(3) . ?
S002 C015 1.517(3) . ?
C003 C00K 1.481(3) . ?
C003 C00L 1.399(3) . ?
C003 C010 1.395(3) . ?
C004 C005 1.484(3) . ?
C004 C00U 1.401(3) . ?
C004 C00V 1.397(3) . ?
C005 C00J 1.373(3) . ?
C005 C00O 1.422(3) . ?
C006 C00P 1.482(3) . ?
C006 C00R 1.400(3) . ?
C006 C00T 1.388(3) . ?
C007 C00I 1.400(3) . ?
C007 C00S 1.479(3) . ?
C007 C00W 1.401(3) . ?
C008 C009 1.416(3) . ?
C008 C00Q 1.421(3) . ?
C008 C00X 1.420(3) . ?
C009 C00J 1.407(3) . ?
C009 C00Z 1.412(3) . ?
C00A H00A 0.9500 . ?
C00A C00H 1.402(3) . ?
C00A C00W 1.382(3) . ?
C00B H00B 0.9500 . ?
C00B C00C 1.402(3) . ?
C00B C00L 1.384(3) . ?
C00C C00H 1.484(3) 3_566 ?
C00C C00N 1.395(3) . ?
C00D H00D 0.9500 . ?
C00D C00P 1.402(3) . ?
C00D C00U 1.380(3) . ?
C00E H00E 0.9500 . ?
C00E C00S 1.404(3) . ?
C00E C00T 1.383(3) . ?
C00F H00F 0.9500 . ?
C00F C00P 1.396(3) . ?
C00F C00V 1.385(3) . ?
C00G H00G 0.9500 . ?
C00G C00R 1.385(3) . ?
C00G C00S 1.401(3) . ?
C00H C00C 1.484(3) 3_566 ?
C00H C00Y 1.395(3) . ?
C00I H00I 0.9500 . ?
C00I C00Y 1.378(3) . ?
C00J H00J 0.9500 . ?
C00K C00M 1.422(3) . ?
C00K C00Z 1.371(3) . ?
C00L H00L 0.9500 . ?
C00M H00M 0.9500 . ?
C00M C00X 1.371(3) . ?
C00N H00N 0.9500 . ?
C00N C010 1.388(3) . ?
C00O H00O 0.9500 . ?
C00O C00Q 1.374(3) . ?
C00Q H00Q 0.9500 . ?
C00R H00R 0.9500 . ?
C00T H00T 0.9500 . ?
C00U H00U 0.9500 . ?
C00V H00V 0.9500 . ?
C00W H00W 0.9500 . ?
C00X H00X 0.9500 . ?
C00Y H00Y 0.9500 . ?
C00Z H00Z 0.9500 . ?
C010 H010 0.9500 . ?
C011 C012 1.386(4) . ?
C011 C017 1.456(3) 3_566 ?
C011 C01F 1.446(4) . ?
C012 C01A 1.447(4) 3_566 ?
C012 C01J 1.451(4) . ?
C013 C016 1.442(4) . ?
C013 C01A 1.395(4) . ?
C013 C01H 1.445(3) . ?
C014 C01E 1.447(4) . ?
C014 C01J 1.382(4) . ?
C014 C01Q 1.451(4) . ?
C016 C017 1.385(4) . ?
C016 C018 1.455(3) . ?
C017 C011 1.456(3) 3_566 ?
C017 C01O 1.449(4) . ?
C018 C01C 1.384(4) . ?
C018 C01T 1.443(4) . ?
C019 C01F 1.448(4) 3_566 ?
C019 C01O 1.447(4) . ?
C019 C01P 1.393(4) . ?
C01A C012 1.447(4) 3_566 ?
C01A C01B 1.446(4) . ?
C01B C01G 1.399(4) . ?
C01B C01I 1.444(4) 3_566 ?
C01C C01M 1.444(4) . ?
C01C C01S 1.448(4) . ?
C01D C01E 1.454(4) . ?
C01D C01K 1.392(4) . ?
C01D C01R 1.436(4) . ?
C01E C01F 1.400(4) . ?
C01F C019 1.448(4) 3_566 ?
C01G C01L 1.451(4) 3_566 ?
C01G C01U 1.440(4) . ?
C01H C01T 1.448(4) . ?
C01H C01U 1.384(4) . ?
C01I C01B 1.444(4) 3_566 ?
C01I C01J 1.462(4) . ?
C01I C01V 1.388(4) . ?
C01K C01P 1.452(4) 3_566 ?
C01K C01U 1.462(4) . ?
C01L C01G 1.451(4) 3_566 ?
C01L C01N 1.381(4) . ?
C01L C01P 1.454(4) . ?
C01M C01N 1.453(4) . ?
C01M C01O 1.393(4) . ?
C01N C01V 1.439(4) . ?
C01P C01K 1.451(4) 3_566 ?
C01Q C01R 1.441(4) . ?
C01Q C01S 1.386(4) . ?
C01R C01T 1.396(4) . ?
C01S C01V 1.450(4) . ?
